data_2017527
loop_
_publ_author_name
'Smr\<cok, \<Lubom\'ir'
'\<Cern\'y, Radovan'
'Bo\<ca, Miroslav'
'Mackov\'a, Iveta'
'Kub\'ikov\'a, Blanka'

_publ_section_title
;
 K~3~TaF~8~ from laboratory X-ray powder data
;
_journal_coeditor_code SQ3230
_journal_issue 2
_journal_name_full 'Acta Crystallographica Section C'
_journal_page_first i16
_journal_page_last i18
_journal_paper_doi 10.1107/S0108270109055140
_journal_volume 66
_journal_year 2010
_chemical_formula_iupac 'K3 Ta F8'
_chemical_formula_moiety '3(K +), F7 Ta 2-, F -'
_chemical_formula_sum 'F8 K3 Ta'
_chemical_formula_weight 450.25
_chemical_name_systematic
;
tripotassium octafluorotantalate
;
_space_group_IT_number 186
_symmetry_cell_setting hexagonal
_symmetry_space_group_name_Hall 'P 6c -2c'
_symmetry_space_group_name_H-M 'P 63 m c'
_cell_angle_alpha 90
_cell_angle_beta 90
_cell_angle_gamma 120
_cell_formula_units_Z 2
_cell_length_a 8.2533(4)
_cell_length_b 8.2533(4)
_cell_length_c 6.3196(4)
_cell_measurement_temperature 298
_cell_volume 372.80(3)
_computing_cell_refinement 'ITO (Visser, 1969)'
_computing_data_collection 'X-POW (Stoe & Cie, DATE?)'
_computing_data_reduction X-POW
_computing_molecular_graphics 'DIAMOND (Brandenburg, 2000)'
_computing_publication_material 'Platon (Spek, 2009)'
_computing_structure_refinement
;
VASP (Kresse & Furthm\"uller, 1996; Kresse
& Hafner, 1993) and Fullprof (Rodriguez-Carvajal, 1993)
;
_computing_structure_solution 'Fox (Favre-Nicolin & \<Cern\'y, 2002)'
_diffrn_ambient_temperature 298
_diffrn_measurement_device_type 'Stoe Stadi P'
_diffrn_radiation_monochromator Ge(111)
_diffrn_radiation_wavelength 1.78892
_exptl_crystal_density_diffrn 4.011
_pd_char_colour white
_pd_instr_location
;
?
;
_pd_meas_2theta_range_inc 0.02
_pd_meas_2theta_range_max 69.98
_pd_meas_2theta_range_min 7.12
_pd_meas_number_of_points 3144
_pd_meas_scan_method step
_pd_proc_info_excluded_regions none
_pd_proc_ls_background_function 'Linear interpolation'
_pd_proc_ls_pref_orient_corr
;
None
;
_pd_proc_ls_profile_function 'Modified Lorentzian'
_pd_proc_ls_prof_R_factor 12.7252
_pd_proc_ls_prof_wR_expected 12.4904
_pd_proc_ls_prof_wR_factor 15.8702
_pd_spec_mounting ' The sample was mounted between two  Mylar foils.'
_pd_spec_mount_mode transmission
_pd_spec_shape flat_sheet
_pd_spec_size_equat 0.1
_refine_ls_matrix_type full
_refine_ls_number_constraints 0
_refine_ls_number_parameters 4
_refine_ls_number_restraints 0
_refine_ls_restrained_S_all 1.6
_refine_ls_shift/su_max 0.01
_refine_ls_shift/su_mean 0.03
_refine_ls_weighting_scheme sigma
_cod_data_source_file sq3230.cif
_cod_data_source_block I
_cod_depositor_comments
;
The following automatic conversions were performed:
'_symmetry_cell_setting' value 'Hexagonal' changed to 'hexagonal'
according to '/home/saulius/struct/CIF-dictionaries/cif_core.dic'
dictionary named 'cif_core.dic' version 2.4.1 from
2010-06-29.

'_refine_ls_matrix_type' value 'Full' changed to 'full'
according to '/home/saulius/struct/CIF-dictionaries/cif_core.dic'
dictionary named 'cif_core.dic' version 2.4.1 from 2010-06-29.

Automatic conversion script
Id: cif_fix_enum 1527 2010-12-29 10:47:43Z saulius 

The following automatic conversions were performed:

'_symmetry_cell_setting' value 'Hexagonal' changed to 'hexagonal'
according to /home/saulius/struct/CIF-dictionaries/cif_core.dic
dictionary named 'cif_core.dic' version 2.4.1 from
2010-06-29.

'_refine_ls_matrix_type' value 'Full' changed to 'full'
according to /home/saulius/struct/CIF-dictionaries/cif_core.dic
dictionary named 'cif_core.dic' version 2.4.1 from 2010-06-29.

Automatic conversion script
Id: cif_fix_values 1715 2011-07-08 13:25:40Z adriana 
;
_cod_original_cell_volume 372.79(3)
_cod_database_code 2017527

loop_
_symmetry_equiv_pos_site_id
_symmetry_equiv_pos_as_xyz
1 x,y,z
2 x-y,x,1/2+z
3 -y,x-y,z
4 -x,-y,1/2+z
5 -x+y,-x,z
6 y,-x+y,1/2+z
7 y,x,1/2+z
8 -x+y,y,z
9 -x,-x+y,1/2+z
10 -y,-x,z
11 x-y,-y,1/2+z
12 x,x-y,z

loop_
_atom_site_type_symbol
_atom_site_label
_atom_site_fract_x
_atom_site_fract_y
_atom_site_fract_z
_atom_site_U_iso_or_equiv
_atom_site_thermal_displace_type
_atom_site_calc_flag
_atom_site_refinement_flags
_atom_site_occupancy
Ta Ta1 0.33333 0.66667 0.74070 0.080(2) Uiso . . 1.000
K K1 0.15470 0.30940 0.24310 0.090(3) Uiso . . 1.000
F F1 0.00000 0.00000 0.00220 0.091(5) Uiso . . 1.000
F F2 0.43900 0.56100 0.53440 0.091(5) Uiso . . 1.000
F F3 0.33333 0.66667 1.05470 0.091(5) Uiso . . 1.000
F F4 0.20030 0.79970 0.81850 0.091(5) Uiso . . 1.000

loop_
_atom_type_symbol
_atom_type_description
_atom_type_scat_dispersion_real
_atom_type_scat_dispersion_imag
_atom_type_scat_source
Ta Ta -0.7052 6.5227 'International Tables Vol C Tables 4.2.6.8 and 6.1.1.4'
K K 0.2009 0.2494 'International Tables Vol C Tables 4.2.6.8 and 6.1.1.4'
F F 0.0171 0.0103 'International Tables Vol C Tables 4.2.6.8 and 6.1.1.4'

loop_
_geom_angle_atom_site_label_1
_geom_angle_atom_site_label_2
_geom_angle_atom_site_label_3
_geom_angle_site_symmetry_1
_geom_angle_site_symmetry_2
_geom_angle_site_symmetry_3
_geom_angle
_geom_angle_publ_flag
F2 Ta1 F3 . . . 130.80 no
F2 Ta1 F4 . . . 153.70 no
F2 Ta1 F2 . . 3_665 81.93 no
F2 Ta1 F4 . . 3_665 78.29 no
F2 Ta1 F2 . . 5_565 81.93 no
F2 Ta1 F4 . . 5_565 78.29 no
F3 Ta1 F4 . . . 75.50 no
F2 Ta1 F3 3_665 . . 130.80 no
F3 Ta1 F4 . . 3_665 75.50 no
F2 Ta1 F3 5_565 . . 130.80 no
F3 Ta1 F4 . . 5_565 75.50 no
F2 Ta1 F4 3_665 . . 78.29 no
F4 Ta1 F4 . . 3_665 113.96 no
F2 Ta1 F4 5_565 . . 78.29 no
F4 Ta1 F4 . . 5_565 113.96 no
F2 Ta1 F4 3_665 . 3_665 153.70 no
F2 Ta1 F2 3_665 . 5_565 81.93 no
F2 Ta1 F4 3_665 . 5_565 78.29 no
F2 Ta1 F4 5_565 . 3_665 78.29 no
F4 Ta1 F4 3_665 . 5_565 113.96 no
F2 Ta1 F4 5_565 . 5_565 153.70 no

loop_
_geom_bond_atom_site_label_1
_geom_bond_atom_site_label_2
_geom_bond_site_symmetry_1
_geom_bond_site_symmetry_2
_geom_bond_distance
_geom_bond_publ_flag
Ta1 F2 . . 1.99530(10) yes
Ta1 F3 . . 1.98440(10) yes
Ta1 F4 . . 1.96430(10) yes
Ta1 F2 . 3_665 1.99530(10) no
Ta1 F4 . 3_665 1.96430(10) no
Ta1 F2 . 5_565 1.99530(10) no
Ta1 F4 . 5_565 1.96430(10) no
K1 F4 . 4_564 2.6427(2) no
K1 F4 . 2_654 2.6427(2) yes
K1 F1 . . 2.6848(2) yes
K1 F1 . 2_555 2.7517(2) yes
K1 F4 . 3_664 2.7614(2) yes
K1 F3 . 1_554 2.8175(2) yes
K1 F2 . . 2.8869(2) yes
K1 F2 . 5_565 2.8869(2) no
